data_4302709
loop_
_publ_author_name
'Tae-Soo You'
'Sven Lidin'
'Olivier Gourdon'
'Yaqiao Wu'
'Gordon J. Miller'

_publ_section_title
;
To What Extent Does the Zintl-Klemm Formalism Work? The
Eu(Zn1-xGex)2 Series
;
_journal_name_full 'Inorganic Chemistry'
_journal_page_first 6380
_journal_page_last 6390
_journal_paper_doi 10.1021/ic900628k
_journal_volume 48
_journal_year 2009
_chemical_formula_moiety 'Eu Ge Zn'
_chemical_formula_sum 'Eu Ge Zn'
_chemical_formula_weight 289.96
_chemical_name_systematic
; 
 ? 
;
_space_group_IT_number 191
_symmetry_cell_setting hexagonal
_symmetry_space_group_name_Hall '-P 6 2'
_symmetry_space_group_name_H-M 'P 6/m m m'
_atom_sites_solution_primary direct
_atom_sites_solution_secondary difmap
_audit_creation_method SHELXL-97
_cell_angle_alpha 90.00
_cell_angle_beta 90.00
_cell_angle_gamma 120.00
_cell_formula_units_Z 1
_cell_length_a 4.3631(6)
_cell_length_b 4.3631(6)
_cell_length_c 4.3014(9)
_cell_measurement_temperature 293(2)
_cell_measurement_theta_max 35.0
_cell_measurement_theta_min 4.5
_cell_volume 70.91(2)
_computing_structure_refinement 'SHELXL-97 (Sheldrick, 1997)'
_computing_structure_solution 'SHELXS-97 (Sheldrick, 1990)'
_diffrn_ambient_temperature 293(2)
_diffrn_measured_fraction_theta_full 1.000
_diffrn_measured_fraction_theta_max 1.000
_diffrn_measurement_device_type 'Bruker SMART APEX CCD'
_diffrn_measurement_method 'w\ scans'
_diffrn_radiation_monochromator graphite
_diffrn_radiation_source 'fine-focus sealed tube'
_diffrn_radiation_type MoK\a
_diffrn_radiation_wavelength 0.71073
_diffrn_reflns_av_R_equivalents 0.0550
_diffrn_reflns_av_sigmaI/netI 0.0227
_diffrn_reflns_limit_h_max 6
_diffrn_reflns_limit_h_min -6
_diffrn_reflns_limit_k_max 7
_diffrn_reflns_limit_k_min -6
_diffrn_reflns_limit_l_max 6
_diffrn_reflns_limit_l_min -6
_diffrn_reflns_number 1296
_diffrn_reflns_theta_full 34.89
_diffrn_reflns_theta_max 34.89
_diffrn_reflns_theta_min 4.74
_exptl_absorpt_coefficient_mu 40.387
_exptl_absorpt_correction_T_max 0.297
_exptl_absorpt_correction_T_min 0.158
_exptl_absorpt_correction_type empirical
_exptl_absorpt_process_details SADABS
_exptl_crystal_colour silver
_exptl_crystal_density_diffrn 6.789
_exptl_crystal_density_method 'not measured'
_exptl_crystal_description block
_exptl_crystal_F_000 125
_exptl_crystal_size_max 0.06
_exptl_crystal_size_mid 0.04
_exptl_crystal_size_min 0.03
_refine_diff_density_max 1.732
_refine_diff_density_min -2.475
_refine_diff_density_rms 0.428
_refine_ls_extinction_coef 0.17(3)
_refine_ls_extinction_expression Fc^*^=kFc[1+0.001xFc^2^\l^3^/sin(2\q)]^-1/4^
_refine_ls_extinction_method SHELXL
_refine_ls_goodness_of_fit_ref 1.249
_refine_ls_matrix_type full
_refine_ls_number_parameters 6
_refine_ls_number_reflns 87
_refine_ls_number_restraints 0
_refine_ls_restrained_S_all 1.249
_refine_ls_R_factor_all 0.0426
_refine_ls_R_factor_gt 0.0341
_refine_ls_shift/su_max 0.000
_refine_ls_shift/su_mean 0.000
_refine_ls_structure_factor_coef Fsqd
_refine_ls_weighting_details 'calc w=1/[\s^2^(Fo^2^)+(0.0415P)^2^+0.3207P] where P=(Fo^2^+2Fc^2^)/3'
_refine_ls_weighting_scheme calc
_refine_ls_wR_factor_gt 0.0752
_refine_ls_wR_factor_ref 0.0773
_reflns_number_gt 75
_reflns_number_total 87
_reflns_threshold_expression >2sigma(I)
_cod_data_source_file ic900628k_si_001_1.cif
_cod_data_source_block EuZnGe
_cod_depositor_comments
;
The following automatic conversions were performed:
'_symmetry_cell_setting' value 'Hexagonal' changed to 'hexagonal'
according to '/home/saulius/struct/CIF-dictionaries/cif_core.dic'
dictionary named 'cif_core.dic' version 2.4.1 from 2010-06-29.

Automatic conversion script
Id: cif_fix_enum 1527 2010-12-29 10:47:43Z saulius 
;
_cod_database_code 4302709

loop_
_symmetry_equiv_pos_as_xyz
'x, y, z'
'-y, x-y, z'
'-x+y, -x, z'
'-x, -y, z'
'y, -x+y, z'
'x-y, x, z'
'y, x, -z'
'x-y, -y, -z'
'-x, -x+y, -z'
'-y, -x, -z'
'-x+y, y, -z'
'x, x-y, -z'
'-x, -y, -z'
'y, -x+y, -z'
'x-y, x, -z'
'x, y, -z'
'-y, x-y, -z'
'-x+y, -x, -z'
'-y, -x, z'
'-x+y, y, z'
'x, x-y, z'
'y, x, z'
'x-y, -y, z'
'-x, -x+y, z'

loop_
_atom_site_label
_atom_site_type_symbol
_atom_site_fract_x
_atom_site_fract_y
_atom_site_fract_z
_atom_site_U_iso_or_equiv
_atom_site_adp_type
_atom_site_occupancy
_atom_site_symmetry_multiplicity
_atom_site_calc_flag
_atom_site_refinement_flags
_atom_site_disorder_assembly
_atom_site_disorder_group
Eu Eu 0.0000 0.0000 0.0000 0.0132(5) Uani 1 24 d S . .
Ge Ge 0.6667 0.3333 0.5000 0.0148(5) Uani 0.50 12 d SP . .
Zn Zn 0.6667 0.3333 0.5000 0.0148(5) Uani 0.50 12 d SP . .

loop_
_atom_site_aniso_label
_atom_site_aniso_U_11
_atom_site_aniso_U_22
_atom_site_aniso_U_33
_atom_site_aniso_U_23
_atom_site_aniso_U_13
_atom_site_aniso_U_12
Eu 0.0131(6) 0.0131(6) 0.0135(6) 0.000 0.000 0.0065(3)
Ge 0.0115(6) 0.0115(6) 0.0216(9) 0.000 0.000 0.0057(3)
Zn 0.0115(6) 0.0115(6) 0.0216(9) 0.000 0.000 0.0057(3)

loop_
_atom_type_symbol
_atom_type_description
_atom_type_scat_dispersion_real
_atom_type_scat_dispersion_imag
_atom_type_scat_source
Zn Zn 0.2839 1.4301 'International Tables Vol C Tables 4.2.6.8 and 6.1.1.4'
Ge Ge 0.1547 1.8001 'International Tables Vol C Tables 4.2.6.8 and 6.1.1.4'
Eu Eu -0.1578 3.6682 'International Tables Vol C Tables 4.2.6.8 and 6.1.1.4'

loop_
_geom_angle_atom_site_label_1
_geom_angle_atom_site_label_2
_geom_angle_atom_site_label_3
_geom_angle
_geom_angle_site_symmetry_1
_geom_angle_site_symmetry_3
_geom_angle_publ_flag
Zn Eu Ge 44.700(5) 13_666 . ?
Zn Eu Zn 135.300(5) 13_666 13 ?
Ge Eu Zn 180.0 . 13 ?
Zn Eu Zn 180.0 13_666 1_444 ?
Ge Eu Zn 135.300(5) . 1_444 ?
Zn Eu Zn 44.700(5) 13 1_444 ?
Zn Eu Ge 0.0 13_666 13_666 ?
Ge Eu Ge 44.700(5) . 13_666 ?
Zn Eu Ge 135.300(5) 13 13_666 ?
Zn Eu Ge 180.0 1_444 13_666 ?
Zn Eu Ge 135.300(5) 13_666 13 ?
Ge Eu Ge 180.0 . 13 ?
Zn Eu Ge 0.0 13 13 ?
Zn Eu Ge 44.700(5) 1_444 13 ?
Ge Eu Ge 135.300(5) 13_666 13 ?
Zn Eu Ge 180.0 13_666 1_444 ?
Ge Eu Ge 135.300(5) . 1_444 ?
Zn Eu Ge 44.700(5) 13 1_444 ?
Zn Eu Ge 0.0 1_444 1_444 ?
Ge Eu Ge 180.0 13_666 1_444 ?
Ge Eu Ge 44.700(5) 13 1_444 ?
Zn Eu Zn 82.391(11) 13_666 13_656 ?
Ge Eu Zn 44.700(5) . 13_656 ?
Zn Eu Zn 135.300(5) 13 13_656 ?
Zn Eu Zn 97.609(11) 1_444 13_656 ?
Ge Eu Zn 82.391(11) 13_666 13_656 ?
Ge Eu Zn 135.300(5) 13 13_656 ?
Ge Eu Zn 97.609(11) 1_444 13_656 ?
Zn Eu Zn 135.300(5) 13_666 13_655 ?
Ge Eu Zn 97.609(11) . 13_655 ?
Zn Eu Zn 82.391(11) 13 13_655 ?
Zn Eu Zn 44.700(5) 1_444 13_655 ?
Ge Eu Zn 135.300(5) 13_666 13_655 ?
Ge Eu Zn 82.391(11) 13 13_655 ?
Ge Eu Zn 44.700(5) 1_444 13_655 ?
Zn Eu Zn 80.980(14) 13_656 13_655 ?
Zn Eu Zn 44.700(5) 13_666 1_455 ?
Ge Eu Zn 82.391(11) . 1_455 ?
Zn Eu Zn 97.609(11) 13 1_455 ?
Zn Eu Zn 135.300(5) 1_444 1_455 ?
Ge Eu Zn 44.700(5) 13_666 1_455 ?
Ge Eu Zn 97.609(11) 13 1_455 ?
Ge Eu Zn 135.300(5) 1_444 1_455 ?
Zn Eu Zn 99.020(14) 13_656 1_455 ?
Zn Eu Zn 180.0 13_655 1_455 ?
Zn Eu Zn 97.609(11) 13_666 1_454 ?
Ge Eu Zn 135.300(5) . 1_454 ?
Zn Eu Zn 44.700(5) 13 1_454 ?
Zn Eu Zn 82.391(11) 1_444 1_454 ?
Ge Eu Zn 97.609(11) 13_666 1_454 ?
Ge Eu Zn 44.700(5) 13 1_454 ?
Ge Eu Zn 82.391(11) 1_444 1_454 ?
Zn Eu Zn 180.0 13_656 1_454 ?
Zn Eu Zn 99.020(14) 13_655 1_454 ?
Zn Eu Zn 80.980(14) 1_455 1_454 ?
Zn Ge Zn 120.0 13_766 13_656 ?
Zn Ge Ge 0.0 13_766 13_766 ?
Zn Ge Ge 120.0 13_656 13_766 ?
Zn Ge Ge 120.0 13_766 13_656 ?
Zn Ge Ge 0.0 13_656 13_656 ?
Ge Ge Ge 120.0 13_766 13_656 ?
Zn Ge Zn 120.0 13_766 13_666 ?
Zn Ge Zn 120.0 13_656 13_666 ?
Ge Ge Zn 120.0 13_766 13_666 ?
Ge Ge Zn 120.0 13_656 13_666 ?
Zn Ge Ge 120.0 13_766 13_666 ?
Zn Ge Ge 120.0 13_656 13_666 ?
Ge Ge Ge 120.0 13_766 13_666 ?
Ge Ge Ge 120.0 13_656 13_666 ?
Zn Ge Ge 0.0 13_666 13_666 ?
Zn Ge Eu 139.510(7) 13_766 . ?
Zn Ge Eu 67.650(2) 13_656 . ?
Ge Ge Eu 139.510(7) 13_766 . ?
Ge Ge Eu 67.650(2) 13_656 . ?
Zn Ge Eu 67.650(2) 13_666 . ?
Ge Ge Eu 67.650(2) 13_666 . ?
Zn Ge Eu 67.650(2) 13_766 1_666 ?
Zn Ge Eu 139.510(7) 13_656 1_666 ?
Ge Ge Eu 67.650(2) 13_766 1_666 ?
Ge Ge Eu 139.510(7) 13_656 1_666 ?
Zn Ge Eu 67.650(2) 13_666 1_666 ?
Ge Ge Eu 67.650(2) 13_666 1_666 ?
Eu Ge Eu 135.300(5) . 1_666 ?
Zn Ge Eu 67.650(2) 13_766 1_656 ?
Zn Ge Eu 67.650(3) 13_656 1_656 ?
Ge Ge Eu 67.650(2) 13_766 1_656 ?
Ge Ge Eu 67.650(3) 13_656 1_656 ?
Zn Ge Eu 139.510(7) 13_666 1_656 ?
Ge Ge Eu 139.510(7) 13_666 1_656 ?
Eu Ge Eu 135.300(5) . 1_656 ?
Eu Ge Eu 82.391(11) 1_666 1_656 ?
Zn Ge Eu 67.650(3) 13_766 1_655 ?
Zn Ge Eu 67.650(2) 13_656 1_655 ?
Ge Ge Eu 67.650(3) 13_766 1_655 ?
Ge Ge Eu 67.650(2) 13_656 1_655 ?
Zn Ge Eu 139.510(7) 13_666 1_655 ?
Ge Ge Eu 139.510(7) 13_666 1_655 ?
Eu Ge Eu 82.391(11) . 1_655 ?
Eu Ge Eu 135.300(5) 1_666 1_655 ?
Eu Ge Eu 80.980(14) 1_656 1_655 ?
Zn Ge Eu 139.510(7) 13_766 1_556 ?
Zn Ge Eu 67.650(3) 13_656 1_556 ?
Ge Ge Eu 139.510(7) 13_766 1_556 ?
Ge Ge Eu 67.650(3) 13_656 1_556 ?
Zn Ge Eu 67.650(3) 13_666 1_556 ?
Ge Ge Eu 67.650(3) 13_666 1_556 ?
Eu Ge Eu 80.980(14) . 1_556 ?
Eu Ge Eu 82.391(11) 1_666 1_556 ?
Eu Ge Eu 82.391(11) 1_656 1_556 ?
Eu Ge Eu 135.300(5) 1_655 1_556 ?
Zn Ge Eu 67.650(2) 13_766 1_665 ?
Zn Ge Eu 139.510(7) 13_656 1_665 ?
Ge Ge Eu 67.650(2) 13_766 1_665 ?
Ge Ge Eu 139.510(7) 13_656 1_665 ?
Zn Ge Eu 67.650(2) 13_666 1_665 ?
Ge Ge Eu 67.650(2) 13_666 1_665 ?
Eu Ge Eu 82.391(11) . 1_665 ?
Eu Ge Eu 80.980(14) 1_666 1_665 ?
Eu Ge Eu 135.300(5) 1_656 1_665 ?
Eu Ge Eu 82.391(11) 1_655 1_665 ?
Eu Ge Eu 135.300(5) 1_556 1_665 ?

loop_
_geom_bond_atom_site_label_1
_geom_bond_atom_site_label_2
_geom_bond_distance
_geom_bond_site_symmetry_2
_geom_bond_publ_flag
Eu Zn 3.3123(4) 13_666 ?
Eu Ge 3.3123(4) . ?
Eu Zn 3.3123(4) 13 ?
Eu Zn 3.3123(4) 1_444 ?
Eu Ge 3.3123(4) 13_666 ?
Eu Ge 3.3123(4) 13 ?
Eu Ge 3.3123(4) 1_444 ?
Eu Zn 3.3123(4) 13_656 ?
Eu Zn 3.3123(4) 13_655 ?
Eu Zn 3.3123(4) 1_455 ?
Eu Zn 3.3123(4) 1_454 ?
Ge Zn 2.5190(3) 13_766 ?
Ge Zn 2.5190(4) 13_656 ?
Ge Ge 2.5190(3) 13_766 ?
Ge Ge 2.5190(4) 13_656 ?
Ge Zn 2.5190(3) 13_666 ?
Ge Ge 2.5190(3) 13_666 ?
Ge Eu 3.3123(4) 1_666 ?
Ge Eu 3.3123(4) 1_656 ?
Ge Eu 3.3123(4) 1_655 ?
Ge Eu 3.3123(4) 1_556 ?
Ge Eu 3.3123(4) 1_665 ?
